data_2217838
loop_
_publ_author_name
'Xu, Haiyun'
'Wang, Fengwu'

_publ_section_title
;
 Diammonium diaquabis(malonato-\k^2^<i>O</i>,<i>O</i>')cobaltate(II)
 dihydrate
;
_journal_coeditor_code TK2245
_journal_issue 3
_journal_name_full 'Acta Crystallographica Section E'
_journal_page_first m493
_journal_paper_doi 10.1107/S1600536808004625
_journal_volume 64
_journal_year 2008
_chemical_formula_iupac '(N H4)2 [Co (C3 H3 O4)2 (H2 O)2], 2H2 O'
_chemical_formula_moiety 'C6 H8 Co O10, 2(H4 N), 2(H2 O)'
_chemical_formula_sum 'C6 H20 Co N2 O12'
_chemical_formula_weight 371.17
_chemical_name_systematic
;
Diammonium diaquabis(malonato-\k^2^O,O')cobalt(II) dihydrate
;
_space_group_IT_number 2
_symmetry_cell_setting triclinic
_symmetry_space_group_name_Hall '-P 1'
_symmetry_space_group_name_H-M 'P -1'
_atom_sites_solution_hydrogens geom
_atom_sites_solution_primary direct
_atom_sites_solution_secondary difmap
_audit_creation_method SHELXL-97
_cell_angle_alpha 89.032(5)
_cell_angle_beta 73.076(5)
_cell_angle_gamma 88.062(5)
_cell_formula_units_Z 1
_cell_length_a 6.950(2)
_cell_length_b 7.075(2)
_cell_length_c 7.433(2)
_cell_measurement_reflns_used 1285
_cell_measurement_temperature 298(2)
_cell_measurement_theta_max 25.48
_cell_measurement_theta_min 2.9
_cell_volume 349.45(17)
_computing_cell_refinement 'SMART (Siemens, 1996)'
_computing_data_collection 'SMART (Siemens, 1996)'
_computing_data_reduction 'SAINT (Siemens, 1996)'
_computing_molecular_graphics 'SHELXTL (Sheldrick, 2008)'
_computing_publication_material 'SHELXTL (Sheldrick, 2008)'
_computing_structure_refinement 'SHELXL97 (Sheldrick, 2008)'
_computing_structure_solution 'SHELXS97 (Sheldrick, 2008)'
_diffrn_ambient_temperature 298(2)
_diffrn_measured_fraction_theta_full 0.980
_diffrn_measured_fraction_theta_max 0.980
_diffrn_measurement_device_type 'Bruker SMART APEX CCD'
_diffrn_measurement_method '\f and \w'
_diffrn_radiation_monochromator graphite
_diffrn_radiation_source 'fine-focus sealed tube'
_diffrn_radiation_type MoK\a
_diffrn_radiation_wavelength 0.71073
_diffrn_reflns_av_R_equivalents 0.057
_diffrn_reflns_av_sigmaI/netI 0.047
_diffrn_reflns_limit_h_max 8
_diffrn_reflns_limit_h_min -8
_diffrn_reflns_limit_k_max 8
_diffrn_reflns_limit_k_min -7
_diffrn_reflns_limit_l_max 8
_diffrn_reflns_limit_l_min -6
_diffrn_reflns_number 1817
_diffrn_reflns_theta_full 25.5
_diffrn_reflns_theta_max 25.5
_diffrn_reflns_theta_min 2.9
_exptl_absorpt_coefficient_mu 1.294
_exptl_absorpt_correction_T_max 0.801
_exptl_absorpt_correction_T_min 0.747
_exptl_absorpt_correction_type multi-scan
_exptl_absorpt_process_details '(SADABS; Sheldrick, 1996)'
_exptl_crystal_colour purple
_exptl_crystal_density_diffrn 1.764
_exptl_crystal_density_method 'not measured'
_exptl_crystal_description block
_exptl_crystal_F_000 193
_exptl_crystal_size_max 0.24
_exptl_crystal_size_mid 0.21
_exptl_crystal_size_min 0.18
_refine_diff_density_max 0.39
_refine_diff_density_min -0.76
_refine_ls_extinction_method none
_refine_ls_goodness_of_fit_ref 1.09
_refine_ls_hydrogen_treatment constr
_refine_ls_matrix_type full
_refine_ls_number_parameters 97
_refine_ls_number_reflns 1285
_refine_ls_number_restraints 4
_refine_ls_restrained_S_all 1.09
_refine_ls_R_factor_all 0.041
_refine_ls_R_factor_gt 0.041
_refine_ls_shift/su_max 0.000
_refine_ls_shift/su_mean 0.000
_refine_ls_structure_factor_coef Fsqd
_refine_ls_weighting_details 'calc w=1/[\s^2^(Fo^2^)+(0.0668P)^2^+0.0816P] where P=(Fo^2^+2Fc^2^)/3'
_refine_ls_weighting_scheme calc
_refine_ls_wR_factor_gt 0.106
_refine_ls_wR_factor_ref 0.107
_reflns_number_gt 1246
_reflns_number_total 1285
_reflns_threshold_expression I>2\s(I)
_cod_data_source_file tk2245.cif
_cod_data_source_block I
_cod_database_code 2217838
_cod_database_fobs_code 2217838

loop_
_symmetry_equiv_pos_as_xyz
'x, y, z'
'-x, -y, -z'

loop_
_atom_site_type_symbol
_atom_site_label
_atom_site_fract_x
_atom_site_fract_y
_atom_site_fract_z
_atom_site_U_iso_or_equiv
_atom_site_adp_type
_atom_site_calc_flag
_atom_site_refinement_flags
_atom_site_occupancy
Co Co1 0.0000 1.0000 0.5000 0.0246(2) Uani d S 1
C C1 0.2349(4) 0.7294(4) 0.2083(4) 0.0302(6) Uani d . 1
C C2 0.3182(4) 0.6385(4) 0.3572(4) 0.0371(7) Uani d . 1
H H2A 0.3696 0.5128 0.3143 0.045 Uiso d R 1
H H2B 0.4320 0.7108 0.3638 0.045 Uiso d R 1
C C3 0.1802(4) 0.6198(3) 0.5553(3) 0.0265(5) Uani d . 1
N N1 0.1772(4) 0.2806(4) 0.0011(3) 0.0438(6) Uani d D 1
H H1B 0.0825 0.2715 0.1031 0.053 Uiso d RD 1
H H1A 0.2558 0.1845 -0.0309 0.053 Uiso d RD 1
H H1C 0.1082 0.3123 -0.0726 0.053 Uiso d RD 1
H H1D 0.2470 0.3754 0.0071 0.053 Uiso d RD 1
O O1 0.1213(3) 0.8738(3) 0.2439(2) 0.0322(4) Uani d . 1
O O2 0.2920(4) 0.6563(3) 0.0484(3) 0.0501(6) Uani d . 1
O O3 0.0789(3) 0.7649(2) 0.6328(2) 0.0315(4) Uani d . 1
O O4 0.1752(3) 0.4670(2) 0.6380(3) 0.0371(5) Uani d . 1
O O5 0.2733(3) 1.1242(3) 0.4906(3) 0.0347(5) Uani d . 1
H H5A 0.3694 1.1179 0.3893 0.042 Uiso d R 1
H H5B 0.2513 1.2374 0.5296 0.042 Uiso d R 1
O O6 0.6141(3) 0.0563(3) 0.2034(3) 0.0391(5) Uani d . 1
H H6B 0.7011 0.0079 0.2521 0.047 Uiso d R 1
H H6A 0.6729 0.1133 0.1038 0.047 Uiso d R 1

loop_
_atom_site_aniso_label
_atom_site_aniso_U_11
_atom_site_aniso_U_22
_atom_site_aniso_U_33
_atom_site_aniso_U_12
_atom_site_aniso_U_13
_atom_site_aniso_U_23
Co1 0.0283(3) 0.0183(3) 0.0245(3) 0.00435(19) -0.0037(2) -0.00096(19)
C1 0.0355(14) 0.0214(13) 0.0272(13) -0.0012(11) 0.0012(11) -0.0005(10)
C2 0.0345(15) 0.0327(15) 0.0364(15) 0.0115(12) 0.0003(12) 0.0024(12)
C3 0.0301(13) 0.0227(13) 0.0276(13) 0.0007(10) -0.0103(11) -0.0007(10)
N1 0.0573(17) 0.0370(14) 0.0322(13) 0.0090(12) -0.0063(12) -0.0035(10)
O1 0.0394(11) 0.0270(10) 0.0266(9) 0.0088(8) -0.0047(8) -0.0021(7)
O2 0.0817(18) 0.0295(11) 0.0280(11) 0.0148(11) -0.0001(11) -0.0061(8)
O3 0.0435(11) 0.0218(9) 0.0250(9) 0.0067(8) -0.0040(8) 0.0008(7)
O4 0.0534(13) 0.0203(10) 0.0353(11) 0.0045(9) -0.0099(9) 0.0013(8)
O5 0.0310(10) 0.0241(10) 0.0430(11) 0.0009(8) -0.0012(8) -0.0054(8)
O6 0.0400(11) 0.0414(12) 0.0322(11) -0.0001(9) -0.0054(9) 0.0059(9)

loop_
_atom_type_symbol
_atom_type_description
_atom_type_scat_dispersion_real
_atom_type_scat_dispersion_imag
_atom_type_scat_source
C C 0.0033 0.0016 'International Tables Vol C Tables 4.2.6.8 and 6.1.1.4'
H H 0.0000 0.0000 'International Tables Vol C Tables 4.2.6.8 and 6.1.1.4'
N N 0.0061 0.0033 'International Tables Vol C Tables 4.2.6.8 and 6.1.1.4'
O O 0.0106 0.0060 'International Tables Vol C Tables 4.2.6.8 and 6.1.1.4'
Co Co 0.3494 0.9721 'International Tables Vol C Tables 4.2.6.8 and 6.1.1.4'

loop_
_geom_angle_atom_site_label_1
_geom_angle_atom_site_label_2
_geom_angle_atom_site_label_3
_geom_angle_site_symmetry_1
_geom_angle_site_symmetry_3
_geom_angle
O1 Co1 O1 . 2_576 180
O1 Co1 O3 . 2_576 89.76(7)
O1 Co1 O3 2_576 2_576 90.24(7)
O1 Co1 O3 . . 90.24(7)
O1 Co1 O3 2_576 . 89.76(7)
O3 Co1 O3 2_576 . 180
O1 Co1 O5 . 2_576 87.61(8)
O1 Co1 O5 2_576 2_576 92.39(8)
O3 Co1 O5 2_576 2_576 90.37(8)
O3 Co1 O5 . 2_576 89.63(8)
O1 Co1 O5 . . 92.39(8)
O1 Co1 O5 2_576 . 87.61(8)
O3 Co1 O5 2_576 . 89.63(8)
O3 Co1 O5 . . 90.37(8)
O5 Co1 O5 2_576 . 180
O2 C1 O1 . . 122.7(3)
O2 C1 C2 . . 116.3(2)
O1 C1 C2 . . 121.0(2)
C3 C2 C1 . . 118.6(2)
C3 C2 H2A . . 107.7
C1 C2 H2A . . 107.8
C3 C2 H2B . . 107.3
C1 C2 H2B . . 107.8
H2A C2 H2B . . 107.1
O4 C3 O3 . . 122.4(2)
O4 C3 C2 . . 119.0(2)
O3 C3 C2 . . 118.6(2)
H1B N1 H1A . . 116.6
H1B N1 H1C . . 99.2
H1A N1 H1C . . 116.0
H1B N1 H1D . . 109.3
H1A N1 H1D . . 108.6
H1C N1 H1D . . 106.4
C1 O1 Co1 . . 127.52(17)
C3 O3 Co1 . . 127.00(16)
Co1 O5 H5A . . 118.7
Co1 O5 H5B . . 109.9
H5A O5 H5B . . 111.0
H6B O6 H6A . . 109.3

loop_
_geom_bond_atom_site_label_1
_geom_bond_atom_site_label_2
_geom_bond_site_symmetry_2
_geom_bond_distance
Co1 O1 . 2.0502(18)
Co1 O1 2_576 2.0502(18)
Co1 O3 2_576 2.0592(17)
Co1 O3 . 2.0592(17)
Co1 O5 2_576 2.1020(19)
Co1 O5 . 2.1020(19)
C1 O2 . 1.252(3)
C1 O1 . 1.253(3)
C1 C2 . 1.516(4)
C2 C3 . 1.512(4)
C2 H2A . 0.9699
C2 H2B . 0.9699
C3 O4 . 1.231(3)
C3 O3 . 1.272(3)
N1 H1B . 0.8500
N1 H1A . 0.8500
N1 H1C . 0.8500
N1 H1D . 0.8500
O5 H5A . 0.8498
O5 H5B . 0.8498
O6 H6B . 0.8500
O6 H6A . 0.8378

loop_
_geom_hbond_atom_site_label_D
_geom_hbond_atom_site_label_H
_geom_hbond_atom_site_label_A
_geom_hbond_site_symmetry_A
_geom_hbond_distance_DH
_geom_hbond_distance_HA
_geom_hbond_distance_DA
_geom_hbond_angle_DHA
O5 H5A O6 1_565 0.85 1.90 2.723(3) 164
O5 H5B O4 1_565 0.85 1.82 2.663(3) 172
O6 H6A O1 2_665 0.84 2.57 3.336(3) 153
O6 H6A O2 2_665 0.84 1.95 2.704(3) 149
O6 H6B O3 2_666 0.85 2.57 3.063(3) 118
O6 H6B O5 2_666 0.85 2.17 2.879(3) 141
N1 H1A O6 2_655 0.85 2.16 2.950(3) 155
N1 H1B O3 2_566 0.85 1.97 2.805(3) 165
N1 H1C O4 1_554 0.85 2.33 2.988(3) 135
N1 H1D O2 . 0.85 2.06 2.857(4) 155
